data_4119711
loop_
_publ_author_name
'Jarugu Narasimha Moorthy'
'Susovan Mandal'
'Arindam Mukhopadhyay'
'Subhas Samanta'

_publ_contact_author_address
;Departmet of chemistry
Indian Institute of Technology - Kanpur
Kanpur - 208 016
INDIA
;
_publ_contact_author_email moorthy@iitk.ac.in
_publ_contact_author_fax +915122597436
_publ_contact_author_name 'Prof. J. N. Moorthy'
_publ_contact_author_phone +915122597438
_publ_section_title
;
 Helicity as a Steric Force: Stabilization and Helicity-Dependent
 Reversion of Coloredo-Quinonoid Intermediates of Helical Chromenes
;
_journal_name_full 'Journal of the American Chemical Society'
_journal_page_first 6872
_journal_page_last 6884
_journal_paper_doi 10.1021/ja312027c
_journal_volume 135
_journal_year 2013
_chemical_formula_moiety 'C37 H24 O1'
_chemical_formula_sum 'C37 H24 O'
_chemical_formula_weight 484.56
_chemical_name_systematic
;
 ?
;
_space_group_IT_number 19
_symmetry_cell_setting orthorhombic
_symmetry_space_group_name_Hall 'P 2ac 2ab'
_symmetry_space_group_name_H-M 'P 21 21 21'
_atom_sites_solution_hydrogens geom
_atom_sites_solution_primary direct
_atom_sites_solution_secondary difmap
_audit_creation_method SHELXL-97
_cell_angle_alpha 90.00
_cell_angle_beta 90.00
_cell_angle_gamma 90.00
_cell_formula_units_Z 4
_cell_length_a 9.519
_cell_length_b 9.886
_cell_length_c 25.980
_cell_measurement_temperature 100(2)
_cell_volume 2444.844
_computing_cell_refinement 'Bruker SAINT'
_computing_data_collection 'Bruker APEX'
_computing_data_reduction 'Bruker SAINT'
_computing_molecular_graphics 'SHELXL 5.1, XP (Sheldrick, 1994)'
_computing_publication_material SHELXS-97
_computing_structure_refinement 'SHELXL-97 (Sheldrick, 2008)'
_computing_structure_solution 'SHELXS-97 (Sheldrick, 2008)'
_diffrn_ambient_temperature 100(2)
_diffrn_measured_fraction_theta_full 0.999
_diffrn_measured_fraction_theta_max 0.999
_diffrn_measurement_device_type 'Bruker SMART APEX'
_diffrn_measurement_method 'phi and omega scans'
_diffrn_radiation_monochromator graphite
_diffrn_radiation_source 'fine-focus sealed tube'
_diffrn_radiation_type MoK\a
_diffrn_radiation_wavelength 0.71073
_diffrn_reflns_av_R_equivalents 0.0853
_diffrn_reflns_av_sigmaI/netI 0.1008
_diffrn_reflns_limit_h_max 11
_diffrn_reflns_limit_h_min -6
_diffrn_reflns_limit_k_max 12
_diffrn_reflns_limit_k_min -12
_diffrn_reflns_limit_l_max 32
_diffrn_reflns_limit_l_min -32
_diffrn_reflns_number 14166
_diffrn_reflns_theta_full 26.38
_diffrn_reflns_theta_max 26.38
_diffrn_reflns_theta_min 2.20
_exptl_absorpt_coefficient_mu 0.077
_exptl_absorpt_correction_type none
_exptl_crystal_colour 'pale yellow'
_exptl_crystal_density_diffrn 1.316
_exptl_crystal_description cuboidal
_exptl_crystal_F_000 1016
_exptl_crystal_size_max 0.23
_exptl_crystal_size_mid 0.17
_exptl_crystal_size_min 0.12
_refine_diff_density_max 0.181
_refine_diff_density_min -0.239
_refine_diff_density_rms 0.050
_refine_ls_abs_structure_details 'Flack H D (1983), Acta Cryst. A39, 876-881'
_refine_ls_abs_structure_Flack 1(3)
_refine_ls_extinction_method none
_refine_ls_goodness_of_fit_ref 0.994
_refine_ls_hydrogen_treatment constr
_refine_ls_matrix_type full
_refine_ls_number_parameters 343
_refine_ls_number_reflns 5000
_refine_ls_number_restraints 0
_refine_ls_restrained_S_all 0.994
_refine_ls_R_factor_all 0.0976
_refine_ls_R_factor_gt 0.0587
_refine_ls_shift/su_max 0.000
_refine_ls_shift/su_mean 0.000
_refine_ls_structure_factor_coef Fsqd
_refine_ls_weighting_details 'calc w=1/[\s^2^(Fo^2^)+(0.0422P)^2^+0.0000P] where P=(Fo^2^+2Fc^2^)/3'
_refine_ls_weighting_scheme calc
_refine_ls_wR_factor_gt 0.1095
_refine_ls_wR_factor_ref 0.1304
_reflns_number_gt 3366
_reflns_number_total 5000
_reflns_threshold_expression >2sigma(I)
_cod_data_source_file ja312027c_si_003.cif
_cod_data_source_block 2
_cod_original_cell_volume 2444.8
_cod_database_code 4119711

loop_
_symmetry_equiv_pos_as_xyz
'x, y, z'
'-x+1/2, -y, z+1/2'
'x+1/2, -y+1/2, -z'
'-x, y+1/2, -z+1/2'

loop_
_atom_site_label
_atom_site_type_symbol
_atom_site_fract_x
_atom_site_fract_y
_atom_site_fract_z
_atom_site_U_iso_or_equiv
_atom_site_adp_type
_atom_site_occupancy
_atom_site_symmetry_multiplicity
_atom_site_calc_flag
_atom_site_refinement_flags
O1 O 0.3573(2) 0.0011(2) 0.33669(8) 0.0309(5) Uani 1 1 d .
C035 C 0.5345(4) -0.4686(3) 0.30188(12) 0.0401(9) Uani 1 1 d .
H035 H 0.5885 -0.5431 0.2926 0.048 Uiso 1 1 calc R
C02 C 0.2433(4) -0.1330(3) 0.40275(11) 0.0287(7) Uani 1 1 d .
H02 H 0.1656 -0.1839 0.4126 0.034 Uiso 1 1 calc R
C06 C 0.5369(3) 0.0695(3) 0.46075(12) 0.0293(7) Uani 1 1 d .
C08 C 0.6340(4) 0.2056(3) 0.38980(14) 0.0372(9) Uani 1 1 d .
H08 H 0.6968 0.2709 0.3782 0.045 Uiso 1 1 calc R
C011 C 0.5950(4) 0.1376(3) 0.54955(13) 0.0352(8) Uani 1 1 d .
C017 C 0.5650(4) 0.1316(4) 0.60293(13) 0.0435(9) Uani 1 1 d .
H017 H 0.6004 0.1982 0.6246 0.052 Uiso 1 1 calc R
C033 C 0.4965(4) -0.2287(3) 0.30251(11) 0.0356(9) Uani 1 1 d .
H033 H 0.5252 -0.1421 0.2934 0.043 Uiso 1 1 calc R
C04 C 0.4400(3) 0.0128(3) 0.42467(12) 0.0284(7) Uani 1 1 d .
C03 C 0.3174(3) -0.0685(3) 0.43861(12) 0.0282(7) Uani 1 1 d .
H03 H 0.2909 -0.0752 0.4730 0.034 Uiso 1 1 calc R
C010 C 0.5399(3) 0.0381(3) 0.51581(12) 0.0323(8) Uani 1 1 d .
C018 C 0.4833(4) -0.2182(3) 0.51452(11) 0.0295(8) Uani 1 1 d .
C026 C 0.1471(3) -0.1102(3) 0.31537(12) 0.0299(8) Uani 1 1 d .
C025 C 0.4067(4) -0.4543(3) 0.51425(13) 0.0370(8) Uani 1 1 d .
H025 H 0.3575 -0.5246 0.5297 0.044 Uiso 1 1 calc R
C023 C 0.5510(4) -0.3722(3) 0.44630(12) 0.0331(8) Uani 1 1 d .
H023 H 0.6012 -0.3888 0.4163 0.040 Uiso 1 1 calc R
C05 C 0.4513(4) 0.0471(3) 0.37325(12) 0.0288(7) Uani 1 1 d .
C027 C 0.1082(4) -0.1975(3) 0.27582(12) 0.0353(8) Uani 1 1 d .
H027 H 0.1681 -0.2671 0.2659 0.042 Uiso 1 1 calc R
C013 C 0.7029(4) 0.2573(3) 0.47842(15) 0.0404(9) Uani 1 1 d .
H013 H 0.7682 0.3199 0.4665 0.049 Uiso 1 1 calc R
C034 C 0.5772(4) -0.3395(3) 0.28808(13) 0.0415(9) Uani 1 1 d .
H034 H 0.6594 -0.3271 0.2693 0.050 Uiso 1 1 calc R
C024 C 0.4713(3) -0.4754(3) 0.46846(13) 0.0357(8) Uani 1 1 d .
H024 H 0.4627 -0.5583 0.4519 0.043 Uiso 1 1 calc R
C07 C 0.6275(4) 0.1753(3) 0.44290(13) 0.0343(8) Uani 1 1 d .
C01 C 0.2820(3) -0.1257(3) 0.34680(12) 0.0285(7) Uani 1 1 d .
C032 C 0.3737(4) -0.2458(3) 0.33036(11) 0.0304(8) Uani 1 1 d .
C030 C -0.0720(4) 0.0092(4) 0.30430(13) 0.0395(9) Uani 1 1 d .
H030 H -0.1319 0.0792 0.3138 0.047 Uiso 1 1 calc R
C021 C 0.3794(4) -0.1950(4) 0.61508(13) 0.0404(9) Uani 1 1 d .
H021 H 0.3485 -0.1881 0.6489 0.049 Uiso 1 1 calc R
C09 C 0.5496(4) 0.1405(3) 0.35527(13) 0.0360(8) Uani 1 1 d .
H09 H 0.5576 0.1581 0.3202 0.043 Uiso 1 1 calc R
C037 C 0.3327(4) -0.3764(3) 0.34400(12) 0.0354(8) Uani 1 1 d .
H037 H 0.2512 -0.3893 0.3631 0.042 Uiso 1 1 calc R
C019 C 0.4129(3) -0.3267(3) 0.53889(12) 0.0330(8) Uani 1 1 d .
C020 C 0.3567(4) -0.3103(4) 0.58945(12) 0.0383(8) Uani 1 1 d .
H020 H 0.3046 -0.3794 0.6045 0.046 Uiso 1 1 calc R
C031 C 0.0553(4) -0.0065(3) 0.32930(12) 0.0364(8) Uani 1 1 d .
H031 H 0.0799 0.0526 0.3556 0.044 Uiso 1 1 calc R
C022 C 0.5555(4) -0.2469(3) 0.46854(11) 0.0296(7) Uani 1 1 d .
H022 H 0.6076 -0.1788 0.4529 0.035 Uiso 1 1 calc R
C014 C 0.4875(3) -0.0858(3) 0.53981(12) 0.0311(8) Uani 1 1 d .
C029 C -0.1108(4) -0.0778(3) 0.26548(13) 0.0410(9) Uani 1 1 d .
H029 H -0.1969 -0.0675 0.2491 0.049 Uiso 1 1 calc R
C028 C -0.0206(4) -0.1807(4) 0.25109(13) 0.0388(9) Uani 1 1 d .
H028 H -0.0461 -0.2392 0.2247 0.047 Uiso 1 1 calc R
C015 C 0.4493(4) -0.0821(3) 0.59238(12) 0.0372(8) Uani 1 1 d .
C012 C 0.6800(4) 0.2445(3) 0.52924(15) 0.0433(10) Uani 1 1 d .
H012 H 0.7203 0.3065 0.5517 0.052 Uiso 1 1 calc R
C016 C 0.4864(4) 0.0314(4) 0.62282(14) 0.0438(9) Uani 1 1 d .
H016 H 0.4562 0.0366 0.6568 0.053 Uiso 1 1 calc R
C036 C 0.4123(4) -0.4865(3) 0.32932(12) 0.0398(9) Uani 1 1 d .
H036 H 0.3831 -0.5734 0.3380 0.048 Uiso 1 1 calc R

loop_
_atom_site_aniso_label
_atom_site_aniso_U_11
_atom_site_aniso_U_22
_atom_site_aniso_U_33
_atom_site_aniso_U_23
_atom_site_aniso_U_13
_atom_site_aniso_U_12
O1 0.0310(12) 0.0286(11) 0.0331(12) 0.0041(10) -0.0008(10) -0.0045(11)
C035 0.041(2) 0.039(2) 0.040(2) -0.0107(16) -0.0080(18) 0.0097(19)
C02 0.0275(17) 0.0260(16) 0.0326(18) -0.0003(15) 0.0003(15) 0.0011(15)
C06 0.0269(18) 0.0230(15) 0.0380(19) -0.0017(14) -0.0021(16) 0.0032(15)
C08 0.0283(19) 0.0247(17) 0.059(2) 0.0045(17) 0.0014(18) -0.0003(16)
C011 0.0313(19) 0.0277(16) 0.047(2) -0.0068(16) -0.0087(17) 0.0075(16)
C017 0.046(2) 0.043(2) 0.042(2) -0.0175(18) -0.0179(19) 0.014(2)
C033 0.035(2) 0.041(2) 0.0307(18) 0.0017(15) -0.0019(16) -0.0014(17)
C04 0.0236(16) 0.0248(15) 0.0368(18) -0.0012(14) -0.0013(15) -0.0004(15)
C03 0.0261(17) 0.0272(16) 0.0314(18) 0.0000(14) 0.0029(15) 0.0027(15)
C010 0.0272(18) 0.0307(17) 0.0389(19) -0.0031(15) -0.0019(16) 0.0052(16)
C018 0.0288(19) 0.0318(18) 0.0280(17) 0.0000(14) -0.0070(15) 0.0012(15)
C026 0.0294(18) 0.0268(16) 0.0336(18) 0.0040(14) -0.0020(15) -0.0012(16)
C025 0.0285(19) 0.0341(18) 0.048(2) 0.0113(16) -0.0076(17) -0.0062(16)
C023 0.0300(18) 0.0274(16) 0.0421(19) -0.0008(15) -0.0005(17) 0.0056(16)
C05 0.0272(17) 0.0250(15) 0.0342(18) 0.0021(14) 0.0018(15) 0.0035(15)
C027 0.035(2) 0.0371(18) 0.0336(18) 0.0015(16) -0.0033(17) -0.0001(17)
C013 0.031(2) 0.0234(16) 0.067(3) 0.0011(18) -0.0129(19) 0.0022(16)
C034 0.039(2) 0.048(2) 0.037(2) -0.0048(17) 0.0019(18) 0.006(2)
C024 0.032(2) 0.0243(16) 0.050(2) 0.0024(16) -0.0047(18) -0.0014(16)
C07 0.0283(19) 0.0234(16) 0.051(2) 0.0035(16) -0.0027(17) 0.0017(16)
C01 0.0253(17) 0.0244(16) 0.0360(18) 0.0012(14) 0.0019(15) -0.0070(15)
C032 0.036(2) 0.0304(16) 0.0251(16) 0.0001(15) -0.0049(15) 0.0001(16)
C030 0.037(2) 0.0385(18) 0.043(2) 0.0079(17) 0.0004(17) 0.0051(19)
C021 0.030(2) 0.060(2) 0.0315(19) 0.0042(18) 0.0003(16) 0.008(2)
C09 0.0299(19) 0.0293(17) 0.049(2) 0.0051(16) 0.0064(17) 0.0019(17)
C037 0.033(2) 0.0331(18) 0.040(2) -0.0002(16) -0.0038(17) -0.0031(17)
C019 0.0275(19) 0.0372(18) 0.0343(19) 0.0066(15) -0.0063(16) -0.0005(16)
C020 0.0290(18) 0.051(2) 0.0351(19) 0.0101(18) -0.0016(17) 0.0009(18)
C031 0.040(2) 0.0333(17) 0.0362(19) 0.0024(16) -0.0014(17) -0.0018(19)
C022 0.0285(18) 0.0259(15) 0.0344(18) 0.0006(14) 0.0015(16) 0.0019(16)
C014 0.0227(17) 0.0359(18) 0.0346(18) -0.0012(15) -0.0036(15) 0.0021(15)
C029 0.035(2) 0.045(2) 0.042(2) 0.0085(18) -0.0043(18) -0.0009(19)
C028 0.039(2) 0.044(2) 0.0335(19) 0.0006(17) -0.0074(17) -0.0013(19)
C015 0.0304(18) 0.050(2) 0.0316(18) -0.0028(17) -0.0093(16) 0.0092(18)
C012 0.037(2) 0.0283(17) 0.064(3) -0.0116(19) -0.018(2) 0.0039(18)
C016 0.043(2) 0.052(2) 0.036(2) -0.0085(18) -0.0061(18) 0.011(2)
C036 0.049(2) 0.0320(18) 0.038(2) -0.0045(16) -0.0092(18) -0.0031(19)

loop_
_atom_type_symbol
_atom_type_description
_atom_type_scat_dispersion_real
_atom_type_scat_dispersion_imag
_atom_type_scat_source
C C 0.0033 0.0016 'International Tables Vol C Tables 4.2.6.8 and 6.1.1.4'
H H 0.0000 0.0000 'International Tables Vol C Tables 4.2.6.8 and 6.1.1.4'
O O 0.0106 0.0060 'International Tables Vol C Tables 4.2.6.8 and 6.1.1.4'

loop_
_geom_angle_atom_site_label_1
_geom_angle_atom_site_label_2
_geom_angle_atom_site_label_3
_geom_angle
C05 O1 C01 118.3(2)
C036 C035 C034 120.0(3)
C036 C035 H035 120.0
C034 C035 H035 120.0
C03 C02 C01 121.6(3)
C03 C02 H02 119.2
C01 C02 H02 119.2
C04 C06 C07 117.6(3)
C04 C06 C010 124.7(3)
C07 C06 C010 117.4(3)
C09 C08 C07 121.0(3)
C09 C08 H08 119.5
C07 C08 H08 119.5
C017 C011 C010 120.1(3)
C017 C011 C012 120.4(3)
C010 C011 C012 119.5(3)
C016 C017 C011 121.3(3)
C016 C017 H017 119.4
C011 C017 H017 119.4
C032 C033 C034 120.8(3)
C032 C033 H033 119.6
C034 C033 H033 119.6
C05 C04 C06 119.1(3)
C05 C04 C03 115.9(3)
C06 C04 C03 124.6(3)
C02 C03 C04 120.8(3)
C02 C03 H03 119.6
C04 C03 H03 119.6
C011 C010 C014 116.3(3)
C011 C010 C06 117.6(3)
C014 C010 C06 126.0(3)
C022 C018 C019 117.3(3)
C022 C018 C014 123.2(3)
C019 C018 C014 119.3(3)
C027 C026 C031 118.7(3)
C027 C026 C01 123.7(3)
C031 C026 C01 117.5(3)
C024 C025 C019 121.0(3)
C024 C025 H025 119.5
C019 C025 H025 119.5
C022 C023 C024 120.3(3)
C022 C023 H023 119.8
C024 C023 H023 119.8
O1 C05 C04 122.1(3)
O1 C05 C09 115.0(3)
C04 C05 C09 122.6(3)
C026 C027 C028 120.0(3)
C026 C027 H027 120.0
C028 C027 H027 120.0
C012 C013 C07 120.1(3)
C012 C013 H013 120.0
C07 C013 H013 120.0
C035 C034 C033 119.6(3)
C035 C034 H034 120.2
C033 C034 H034 120.2
C025 C024 C023 119.8(3)
C025 C024 H024 120.1
C023 C024 H024 120.1
C08 C07 C013 119.4(3)
C08 C07 C06 119.8(3)
C013 C07 C06 120.6(3)
O1 C01 C02 109.5(2)
O1 C01 C026 103.2(2)
C02 C01 C026 108.4(3)
O1 C01 C032 109.5(2)
C02 C01 C032 111.8(3)
C026 C01 C032 114.0(3)
C033 C032 C037 118.8(3)
C033 C032 C01 122.1(3)
C037 C032 C01 119.1(3)
C029 C030 C031 120.6(4)
C029 C030 H030 119.7
C031 C030 H030 119.7
C020 C021 C015 122.4(3)
C020 C021 H021 118.8
C015 C021 H021 118.8
C08 C09 C05 119.1(3)
C08 C09 H09 120.4
C05 C09 H09 120.4
C036 C037 C032 120.4(3)
C036 C037 H037 119.8
C032 C037 H037 119.8
C018 C019 C025 119.5(3)
C018 C019 C020 120.2(3)
C025 C019 C020 120.1(3)
C021 C020 C019 119.6(3)
C021 C020 H020 120.2
C019 C020 H020 120.2
C030 C031 C026 120.6(3)
C030 C031 H031 119.7
C026 C031 H031 119.7
C023 C022 C018 121.7(3)
C023 C022 H022 119.1
C018 C022 H022 119.1
C015 C014 C010 118.6(3)
C015 C014 C018 116.7(3)
C010 C014 C018 124.5(3)
C030 C029 C028 119.5(3)
C030 C029 H029 120.3
C028 C029 H029 120.3
C029 C028 C027 120.6(3)
C029 C028 H028 119.7
C027 C028 H028 119.7
C014 C015 C016 119.7(3)
C014 C015 C021 119.9(3)
C016 C015 C021 120.3(3)
C013 C012 C011 121.6(3)
C013 C012 H012 119.2
C011 C012 H012 119.2
C017 C016 C015 120.5(3)
C017 C016 H016 119.8
C015 C016 H016 119.8
C035 C036 C037 120.4(3)
C035 C036 H036 119.8
C037 C036 H036 119.8

loop_
_geom_bond_atom_site_label_1
_geom_bond_atom_site_label_2
_geom_bond_distance
O1 C05 1.383(4)
O1 C01 1.468(3)
C035 C036 1.376(5)
C035 C034 1.386(5)
C035 H035 0.9300
C02 C03 1.331(4)
C02 C01 1.501(4)
C02 H02 0.9300
C06 C04 1.430(4)
C06 C07 1.433(4)
C06 C010 1.464(4)
C08 C09 1.366(4)
C08 C07 1.413(5)
C08 H08 0.9300
C011 C017 1.417(4)
C011 C010 1.418(4)
C011 C012 1.432(5)
C017 C016 1.344(5)
C017 H017 0.9300
C033 C032 1.385(5)
C033 C034 1.389(5)
C033 H033 0.9300
C04 C05 1.383(4)
C04 C03 1.462(4)
C03 H03 0.9300
C010 C014 1.462(4)
C018 C022 1.407(4)
C018 C019 1.414(4)
C018 C014 1.465(4)
C026 C027 1.392(4)
C026 C031 1.395(4)
C026 C01 1.529(4)
C025 C024 1.356(4)
C025 C019 1.415(4)
C025 H025 0.9300
C023 C022 1.368(4)
C023 C024 1.395(4)
C023 H023 0.9300
C05 C09 1.395(4)
C027 C028 1.394(5)
C027 H027 0.9300
C013 C012 1.344(4)
C013 C07 1.423(4)
C013 H013 0.9300
C034 H034 0.9300
C024 H024 0.9300
C01 C032 1.534(4)
C032 C037 1.395(4)
C030 C029 1.376(4)
C030 C031 1.383(5)
C030 H030 0.9300
C021 C020 1.338(5)
C021 C015 1.426(5)
C021 H021 0.9300
C09 H09 0.9300
C037 C036 1.380(4)
C037 H037 0.9300
C019 C020 1.428(4)
C020 H020 0.9300
C031 H031 0.9300
C022 H022 0.9300
C014 C015 1.414(4)
C029 C028 1.382(5)
C029 H029 0.9300
C028 H028 0.9300
C015 C016 1.418(4)
C012 H012 0.9300
C016 H016 0.9300
C036 H036 0.9300

loop_
_geom_torsion_atom_site_label_1
_geom_torsion_atom_site_label_2
_geom_torsion_atom_site_label_3
_geom_torsion_atom_site_label_4
_geom_torsion
C010 C011 C017 C016 1.0(5)
C012 C011 C017 C016 -179.4(3)
C07 C06 C04 C05 9.4(4)
C010 C06 C04 C05 -177.7(3)
C07 C06 C04 C03 -163.3(3)
C010 C06 C04 C03 9.7(5)
C01 C02 C03 C04 0.2(4)
C05 C04 C03 C02 16.4(4)
C06 C04 C03 C02 -170.7(3)
C017 C011 C010 C014 -16.4(4)
C012 C011 C010 C014 164.0(3)
C017 C011 C010 C06 161.9(3)
C012 C011 C010 C06 -17.7(4)
C04 C06 C010 C011 -153.5(3)
C07 C06 C010 C011 19.5(4)
C04 C06 C010 C014 24.6(5)
C07 C06 C010 C014 -162.4(3)
C01 O1 C05 C04 -25.3(4)
C01 O1 C05 C09 160.5(2)
C06 C04 C05 O1 -176.9(3)
C03 C04 C05 O1 -3.6(4)
C06 C04 C05 C09 -3.2(5)
C03 C04 C05 C09 170.1(3)
C031 C026 C027 C028 -0.2(5)
C01 C026 C027 C028 176.3(3)
C036 C035 C034 C033 0.5(5)
C032 C033 C034 C035 -0.2(5)
C019 C025 C024 C023 3.1(5)
C022 C023 C024 C025 -4.9(5)
C09 C08 C07 C013 -171.6(3)
C09 C08 C07 C06 3.5(5)
C012 C013 C07 C08 169.0(3)
C012 C013 C07 C06 -6.1(5)
C04 C06 C07 C08 -9.6(4)
C010 C06 C07 C08 176.9(3)
C04 C06 C07 C013 165.5(3)
C010 C06 C07 C013 -8.0(5)
C05 O1 C01 C02 38.5(3)
C05 O1 C01 C026 153.8(2)
C05 O1 C01 C032 -84.4(3)
C03 C02 C01 O1 -26.5(4)
C03 C02 C01 C026 -138.5(3)
C03 C02 C01 C032 95.0(3)
C027 C026 C01 O1 119.7(3)
C031 C026 C01 O1 -63.8(3)
C027 C026 C01 C02 -124.2(3)
C031 C026 C01 C02 52.3(4)
C027 C026 C01 C032 1.0(4)
C031 C026 C01 C032 177.5(3)
C034 C033 C032 C037 0.4(5)
C034 C033 C032 C01 -179.9(3)
O1 C01 C032 C033 -10.0(4)
C02 C01 C032 C033 -131.5(3)
C026 C01 C032 C033 105.1(3)
O1 C01 C032 C037 169.8(3)
C02 C01 C032 C037 48.2(4)
C026 C01 C032 C037 -75.2(4)
C07 C08 C09 C05 2.9(5)
O1 C05 C09 C08 171.0(3)
C04 C05 C09 C08 -3.1(5)
C033 C032 C037 C036 -0.9(5)
C01 C032 C037 C036 179.3(3)
C022 C018 C019 C025 -5.7(5)
C014 C018 C019 C025 179.0(3)
C022 C018 C019 C020 170.1(3)
C014 C018 C019 C020 -5.2(5)
C024 C025 C019 C018 2.3(5)
C024 C025 C019 C020 -173.5(3)
C015 C021 C020 C019 4.9(5)
C018 C019 C020 C021 -4.6(5)
C025 C019 C020 C021 171.2(3)
C029 C030 C031 C026 0.5(5)
C027 C026 C031 C030 0.0(5)
C01 C026 C031 C030 -176.7(3)
C024 C023 C022 C018 1.3(5)
C019 C018 C022 C023 4.0(5)
C014 C018 C022 C023 179.1(3)
C011 C010 C014 C015 21.5(4)
C06 C010 C014 C015 -156.6(3)
C011 C010 C014 C018 -152.6(3)
C06 C010 C014 C018 29.3(5)
C022 C018 C014 C015 -160.6(3)
C019 C018 C014 C015 14.4(4)
C022 C018 C014 C010 13.6(5)
C019 C018 C014 C010 -171.4(3)
C031 C030 C029 C028 -0.8(5)
C030 C029 C028 C027 0.6(5)
C026 C027 C028 C029 -0.1(5)
C010 C014 C015 C016 -11.7(5)
C018 C014 C015 C016 162.9(3)
C010 C014 C015 C021 171.1(3)
C018 C014 C015 C021 -14.3(4)
C020 C021 C015 C014 5.0(5)
C020 C021 C015 C016 -172.2(3)
C07 C013 C012 C011 8.5(5)
C017 C011 C012 C013 -175.9(3)
C010 C011 C012 C013 3.7(5)
C011 C017 C016 C015 9.7(5)
C014 C015 C016 C017 -4.1(5)
C021 C015 C016 C017 173.0(3)
C034 C035 C036 C037 -1.1(5)
C032 C037 C036 C035 1.3(5)
